data_4317519
loop_
_publ_author_name
'Y. Wang'
'S. Parkin'
'D. Atwood'

_publ_section_title
;
 Ligand-Tetrahydrofuran Coupling in Chelated Aluminum Phosphinates
;
_journal_name_full 'Inorganic Chemistry'
_journal_page_first 558
_journal_page_last 565
_journal_paper_doi 10.1021/ic0110326
_journal_volume 41
_journal_year 2002
_chemical_formula_sum 'C42 H60 Al Cl4 N2 O4 P'
_chemical_formula_weight 856.67
_chemical_name_systematic
;
  ?
;
_space_group_IT_number 2
_symmetry_cell_setting triclinic
_symmetry_space_group_name_Hall '-P 1'
_symmetry_space_group_name_H-M 'P -1'
_atom_sites_solution_hydrogens geom
_atom_sites_solution_primary direct
_atom_sites_solution_secondary difmap
_audit_creation_method SHELXL-97
_cell_angle_alpha 91.552(10)
_cell_angle_beta 106.656(10)
_cell_angle_gamma 104.090(10)
_cell_formula_units_Z 2
_cell_length_a 12.101(2)
_cell_length_b 12.533(2)
_cell_length_c 16.136(2)
_cell_measurement_reflns_used 37700
_cell_measurement_temperature 173(1)
_cell_measurement_theta_max 25.35
_cell_measurement_theta_min 1.00
_cell_volume 2261.6(6)
_computing_cell_refinement 'SCALEPACK (Otwinowski & Minor, 1997)'
_computing_data_collection 'COLLECT (Nonius, 1998)'
_computing_data_reduction 'DENZO-SMN (Otwinowski & Minor, 1997)'
_computing_molecular_graphics 'XP in Siemens SHELXTL (Sheldrick, 1994)'
_computing_publication_material 'SHELX97-2 (Shelxdrick, 1997) and local procedures'
_computing_structure_refinement 'SHELXL-97 (Sheldrick, 1997)'
_computing_structure_solution 'SHELXS-97 (Sheldrick, 1990)'
_diffrn_ambient_temperature 173(1)
_diffrn_detector_area_resol_mean 18
_diffrn_measured_fraction_theta_full 1.000
_diffrn_measured_fraction_theta_max 1.000
_diffrn_measurement_device_type 'Nonius KappaCCD diffractometer'
_diffrn_measurement_method '\w scans at fixed \c = 55\%'
_diffrn_radiation_monochromator graphite
_diffrn_radiation_source 'fine-focus sealed tube'
_diffrn_radiation_type MoK\a
_diffrn_radiation_wavelength 0.71073
_diffrn_reflns_av_R_equivalents 0.0316
_diffrn_reflns_av_sigmaI/netI 0.0443
_diffrn_reflns_limit_h_max 14
_diffrn_reflns_limit_h_min -14
_diffrn_reflns_limit_k_max 14
_diffrn_reflns_limit_k_min -14
_diffrn_reflns_limit_l_max 19
_diffrn_reflns_limit_l_min -19
_diffrn_reflns_number 15593
_diffrn_reflns_theta_full 25.00
_diffrn_reflns_theta_max 25.00
_diffrn_reflns_theta_min 1.68
_diffrn_standards_decay_% <1%
_exptl_absorpt_coefficient_mu 0.357
_exptl_absorpt_correction_type none
_exptl_crystal_colour yellow
_exptl_crystal_density_diffrn 1.258
_exptl_crystal_density_method 'not measured'
_exptl_crystal_description block
_exptl_crystal_F_000 908
_exptl_crystal_size_max 0.24
_exptl_crystal_size_mid 0.18
_exptl_crystal_size_min 0.16
_refine_diff_density_max .498
_refine_diff_density_min -.492
_refine_diff_density_rms .054
_refine_ls_extinction_coef 0.0004(6)
_refine_ls_extinction_expression Fc^*^=kFc[1+0.001xFc^2^\l^3^/sin(2\q)]^-1/4^
_refine_ls_extinction_method SHELXL
_refine_ls_goodness_of_fit_ref 1.041
_refine_ls_hydrogen_treatment mixed
_refine_ls_matrix_type full
_refine_ls_number_parameters 516
_refine_ls_number_reflns 7954
_refine_ls_number_restraints 897
_refine_ls_restrained_S_all 0.988
_refine_ls_R_factor_all 0.0700
_refine_ls_R_factor_gt 0.0507
_refine_ls_shift/su_max 0.005
_refine_ls_shift/su_mean 0.000
_refine_ls_structure_factor_coef Fsqd
_refine_ls_weighting_details 'calc w=1/[\s^2^(Fo^2^)+(0.0505P)^2^+2.1733P] where P=(Fo^2^+2Fc^2^)/3'
_refine_ls_weighting_scheme calc
_refine_ls_wR_factor_gt 0.1179
_refine_ls_wR_factor_ref 0.1257
_reflns_number_gt 6280
_reflns_number_total 7954
_reflns_threshold_expression >2sigma(I)
_cod_data_source_file ic0110326_3.cif
_cod_data_source_block k00085_Salben(tBu)AlO2P(H)Ph]2_Compound8
_cod_database_code 4317519

loop_
_symmetry_equiv_pos_as_xyz
'x, y, z'
'-x, -y, -z'

loop_
_atom_site_label
_atom_site_type_symbol
_atom_site_fract_x
_atom_site_fract_y
_atom_site_fract_z
_atom_site_U_iso_or_equiv
_atom_site_adp_type
_atom_site_occupancy
_atom_site_symmetry_multiplicity
_atom_site_calc_flag
_atom_site_refinement_flags
_atom_site_disorder_assembly
_atom_site_disorder_group
P P 0.06741(5) 1.01446(5) -0.08298(4) 0.02007(15) Uani 1 1 d U . .
H1P H -0.0411 0.9609 -0.1265 0.024 Uiso 1 1 d R . .
Al Al 0.05655(6) 0.81357(5) 0.03269(4) 0.01821(16) Uani 1 1 d U . .
N1 N -0.01019(16) 0.67176(15) 0.08405(12) 0.0218(4) Uani 1 1 d U . .
N2 N -0.05473(16) 0.73954(15) -0.08781(12) 0.0214(4) Uani 1 1 d U . .
O1 O 0.14759(13) 0.87512(12) 0.14301(9) 0.0207(3) Uani 1 1 d U . .
O2 O 0.17200(13) 0.75046(12) 0.01655(9) 0.0210(3) Uani 1 1 d U . .
O3 O 0.06720(13) 1.12609(12) -0.04511(10) 0.0218(3) Uani 1 1 d U . .
O4 O 0.11848(13) 0.94062(12) -0.01877(9) 0.0213(3) Uani 1 1 d U . .
C1 C 0.2098(2) 0.82753(19) 0.20531(14) 0.0207(5) Uani 1 1 d U A .
C2 C 0.3154(2) 0.88895(19) 0.26900(15) 0.0241(5) Uani 1 1 d U . .
C3 C 0.3535(2) 1.0165(2) 0.27724(15) 0.0280(5) Uani 1 1 d U . .
C4 C 0.3726(2) 1.0610(2) 0.19294(16) 0.0326(6) Uani 1 1 d U . .
H4A H 0.2994 1.0320 0.1444 0.049 Uiso 1 1 calc R . .
H4B H 0.4386 1.0373 0.1811 0.049 Uiso 1 1 calc R . .
H4C H 0.3920 1.1420 0.1997 0.049 Uiso 1 1 calc R . .
C5 C 0.4696(2) 1.0646(2) 0.35067(17) 0.0391(7) Uani 1 1 d U . .
H5A H 0.4606 1.0376 0.4054 0.059 Uiso 1 1 calc R . .
H5B H 0.4876 1.1455 0.3561 0.059 Uiso 1 1 calc R . .
H5C H 0.5350 1.0415 0.3375 0.059 Uiso 1 1 calc R . .
C6 C 0.2556(2) 1.0595(2) 0.29978(17) 0.0349(6) Uani 1 1 d U . .
H6A H 0.1795 1.0310 0.2537 0.052 Uiso 1 1 calc R . .
H6B H 0.2779 1.1405 0.3048 0.052 Uiso 1 1 calc R . .
H6C H 0.2471 1.0343 0.3551 0.052 Uiso 1 1 calc R . .
C7 C 0.3810(2) 0.8305(2) 0.32752(15) 0.0278(5) Uani 1 1 d U A .
H7 H 0.4543 0.8710 0.3680 0.033 Uiso 1 1 calc . . .
C8 C 0.3455(2) 0.7155(2) 0.33044(15) 0.0284(5) Uani 1 1 d U . .
C9 C 0.4226(2) 0.6551(2) 0.39499(17) 0.0380(6) Uani 0.751(7) 1 d PDU A 1
C10 C 0.5479(5) 0.7246(4) 0.4362(5) 0.091(3) Uani 0.751(7) 1 d PDU A 1
H10A H 0.5864 0.7446 0.3909 0.137 Uiso 0.751(7) 1 calc PR A 1
H10B H 0.5930 0.6827 0.4770 0.137 Uiso 0.751(7) 1 calc PR A 1
H10C H 0.5461 0.7920 0.4675 0.137 Uiso 0.751(7) 1 calc PR A 1
C11 C 0.3621(6) 0.6225(5) 0.4656(3) 0.0700(19) Uani 0.751(7) 1 d PDU A 1
H11A H 0.2799 0.5778 0.4383 0.105 Uiso 0.751(7) 1 calc PR A 1
H11B H 0.3610 0.6894 0.4978 0.105 Uiso 0.751(7) 1 calc PR A 1
H11C H 0.4066 0.5794 0.5056 0.105 Uiso 0.751(7) 1 calc PR A 1
C12 C 0.4251(5) 0.5486(4) 0.3479(3) 0.0576(15) Uani 0.751(7) 1 d PDU A 1
H12A H 0.3432 0.5025 0.3222 0.086 Uiso 0.751(7) 1 calc PR A 1
H12B H 0.4711 0.5080 0.3895 0.086 Uiso 0.751(7) 1 calc PR A 1
H12C H 0.4625 0.5669 0.3019 0.086 Uiso 0.751(7) 1 calc PR A 1
C9' C 0.4226(2) 0.6551(2) 0.39499(17) 0.0380(6) Uani 0.249(7) 1 d PDU A 2
C10' C 0.3634(15) 0.5364(10) 0.3974(13) 0.089(7) Uani 0.249(7) 1 d PDU A 2
H10D H 0.4179 0.5041 0.4402 0.133 Uiso 0.249(7) 1 calc PR A 2
H10E H 0.3432 0.4962 0.3398 0.133 Uiso 0.249(7) 1 calc PR A 2
H10F H 0.2903 0.5309 0.4136 0.133 Uiso 0.249(7) 1 calc PR A 2
C11' C 0.5396(13) 0.6635(16) 0.3694(11) 0.071(5) Uani 0.249(7) 1 d PDU A 2
H11D H 0.5768 0.7412 0.3653 0.107 Uiso 0.249(7) 1 calc PR A 2
H11E H 0.5200 0.6206 0.3130 0.107 Uiso 0.249(7) 1 calc PR A 2
H11F H 0.5953 0.6342 0.4137 0.107 Uiso 0.249(7) 1 calc PR A 2
C12' C 0.4602(16) 0.7122(14) 0.4869(7) 0.068(5) Uani 0.249(7) 1 d PDU A 2
H12D H 0.4994 0.7906 0.4874 0.101 Uiso 0.249(7) 1 calc PR A 2
H12E H 0.5159 0.6773 0.5261 0.101 Uiso 0.249(7) 1 calc PR A 2
H12F H 0.3895 0.7056 0.5065 0.101 Uiso 0.249(7) 1 calc PR A 2
C13 C 0.2365(2) 0.6601(2) 0.27416(15) 0.0286(5) Uani 1 1 d U A .
H13 H 0.2060 0.5836 0.2777 0.034 Uiso 1 1 calc . . .
C14 C 0.1687(2) 0.71339(19) 0.21139(14) 0.0242(5) Uani 1 1 d U . .
C15 C 0.0560(2) 0.64607(19) 0.15449(15) 0.0255(5) Uani 1 1 d U A .
H15 H 0.0275 0.5748 0.1709 0.031 Uiso 1 1 calc . . .
C16 C -0.1180(2) 0.58223(19) 0.03777(16) 0.0278(5) Uani 1 1 d U . .
H16A H -0.1325 0.5264 0.0783 0.033 Uiso 1 1 calc R . .
H16B H -0.1018 0.5455 -0.0109 0.033 Uiso 1 1 calc R . .
C17 C -0.2317(2) 0.6206(2) 0.00153(16) 0.0285(5) Uani 1 1 d U . .
H17A H -0.2997 0.5656 0.0112 0.034 Uiso 1 1 calc R . .
H17B H -0.2226 0.6915 0.0347 0.034 Uiso 1 1 calc R . .
C18 C -0.2621(2) 0.6366(2) -0.09529(16) 0.0298(6) Uani 1 1 d U . .
H18A H -0.2574 0.5700 -0.1271 0.036 Uiso 1 1 calc R . .
H18B H -0.3459 0.6414 -0.1160 0.036 Uiso 1 1 calc R . .
C19 C -0.1829(2) 0.7380(2) -0.11902(16) 0.0255(5) Uani 1 1 d U . .
H19A H -0.2076 0.7386 -0.1830 0.031 Uiso 1 1 calc R . .
H19B H -0.1942 0.8056 -0.0932 0.031 Uiso 1 1 calc R . .
C20 C -0.0164(2) 0.69663(18) -0.14418(14) 0.0230(5) Uani 1 1 d U . .
H20 H -0.0730 0.6704 -0.1997 0.028 Uiso 1 1 calc . . .
C21 C 0.1019(2) 0.68381(18) -0.13285(14) 0.0216(5) Uani 1 1 d U . .
C22 C 0.1930(2) 0.71364(18) -0.05235(14) 0.0215(5) Uani 1 1 d U . .
C23 C 0.3094(2) 0.70109(19) -0.04843(15) 0.0241(5) Uani 1 1 d U . .
C24 C 0.4159(2) 0.7433(2) 0.03368(16) 0.0293(6) Uani 1 1 d U . .
C25 C 0.3961(2) 0.6819(2) 0.11109(17) 0.0385(6) Uani 1 1 d U . .
H25A H 0.4650 0.7111 0.1627 0.058 Uiso 1 1 calc R . .
H25B H 0.3867 0.6029 0.0979 0.058 Uiso 1 1 calc R . .
H25C H 0.3238 0.6926 0.1222 0.058 Uiso 1 1 calc R . .
C26 C 0.4327(3) 0.8675(2) 0.0543(2) 0.0467(7) Uani 1 1 d U . .
H26A H 0.5002 0.8955 0.1070 0.070 Uiso 1 1 calc R . .
H26B H 0.3599 0.8797 0.0635 0.070 Uiso 1 1 calc R . .
H26C H 0.4487 0.9068 0.0055 0.070 Uiso 1 1 calc R . .
C27 C 0.5331(2) 0.7284(3) 0.0223(2) 0.0516(8) Uani 1 1 d U . .
H27A H 0.5984 0.7566 0.0763 0.077 Uiso 1 1 calc R . .
H27B H 0.5508 0.7693 -0.0252 0.077 Uiso 1 1 calc R . .
H27C H 0.5251 0.6497 0.0087 0.077 Uiso 1 1 calc R . .
C28 C 0.3229(2) 0.6560(2) -0.12286(16) 0.0283(5) Uani 1 1 d U . .
H28 H 0.3994 0.6464 -0.1196 0.034 Uiso 1 1 calc . . .
C29 C 0.2326(2) 0.62320(19) -0.20290(15) 0.0272(5) Uani 1 1 d U . .
C30 C 0.2587(2) 0.5704(2) -0.27954(17) 0.0359(6) Uani 1 1 d U . .
C31 C 0.3769(3) 0.6388(3) -0.2902(2) 0.0636(10) Uani 1 1 d U . .
H31A H 0.3928 0.6042 -0.3392 0.095 Uiso 1 1 calc R . .
H31B H 0.4421 0.6418 -0.2369 0.095 Uiso 1 1 calc R . .
H31C H 0.3709 0.7140 -0.3014 0.095 Uiso 1 1 calc R . .
C32 C 0.1609(3) 0.5652(3) -0.36495(18) 0.0531(8) Uani 1 1 d U . .
H32A H 0.1806 0.5310 -0.4123 0.080 Uiso 1 1 calc R . .
H32B H 0.1551 0.6402 -0.3768 0.080 Uiso 1 1 calc R . .
H32C H 0.0844 0.5210 -0.3606 0.080 Uiso 1 1 calc R . .
C33 C 0.2678(3) 0.4531(3) -0.2614(2) 0.0567(9) Uani 1 1 d U . .
H33A H 0.2848 0.4184 -0.3099 0.085 Uiso 1 1 calc R . .
H33B H 0.1921 0.4095 -0.2553 0.085 Uiso 1 1 calc R . .
H33C H 0.3324 0.4564 -0.2076 0.085 Uiso 1 1 calc R . .
C34 C 0.1231(2) 0.63926(19) -0.20653(15) 0.0255(5) Uani 1 1 d U . .
H34 H 0.0601 0.6200 -0.2598 0.031 Uiso 1 1 calc . . .
C35 C 0.1464(2) 1.03583(19) -0.16215(15) 0.0240(5) Uani 1 1 d U . .
C36 C 0.1337(3) 1.1203(2) -0.21567(17) 0.0362(6) Uani 1 1 d U . .
H36 H 0.0879 1.1692 -0.2074 0.043 Uiso 1 1 calc . . .
C37 C 0.1878(3) 1.1330(2) -0.28074(19) 0.0477(8) Uani 1 1 d U . .
H37 H 0.1789 1.1903 -0.3175 0.057 Uiso 1 1 calc . . .
C38 C 0.2547(3) 1.0623(3) -0.29228(18) 0.0468(8) Uani 1 1 d U . .
H38 H 0.2915 1.0711 -0.3372 0.056 Uiso 1 1 calc . . .
C39 C 0.2686(3) 0.9792(2) -0.23930(19) 0.0407(7) Uani 1 1 d U . .
H39 H 0.3151 0.9310 -0.2477 0.049 Uiso 1 1 calc . . .
C40 C 0.2149(2) 0.9657(2) -0.17382(16) 0.0298(6) Uani 1 1 d U . .
H40 H 0.2249 0.9087 -0.1370 0.036 Uiso 1 1 calc . . .
C1A_2 C 0.8682(3) 0.1719(3) 0.58584(19) 0.0491(8) Uani 1 1 d U . .
H1A1_2 H 0.8269 0.1809 0.6293 0.059 Uiso 1 1 calc R . .
H1A2_2 H 0.9162 0.1185 0.6055 0.059 Uiso 1 1 calc R . .
Cl1A_2 Cl 0.96314(9) 0.29877(8) 0.58041(7) 0.0748(3) Uani 1 1 d U . .
Cl2A_2 Cl 0.76206(9) 0.11907(9) 0.48557(6) 0.0731(3) Uani 1 1 d U . .
C1B_3 C 0.0393(4) 0.1891(4) 0.3834(3) 0.0855(13) Uani 1 1 d U . .
H1B1_3 H -0.0381 0.2007 0.3851 0.103 Uiso 1 1 calc R . .
H1B2_3 H 0.0271 0.1506 0.3258 0.103 Uiso 1 1 calc R . .
Cl1B_3 Cl 0.14741(10) 0.32022(10) 0.39861(7) 0.0889(4) Uani 1 1 d U . .
Cl2B_3 Cl 0.08884(12) 0.10866(10) 0.46469(8) 0.0939(4) Uani 1 1 d U . .

loop_
_atom_site_aniso_label
_atom_site_aniso_U_11
_atom_site_aniso_U_22
_atom_site_aniso_U_33
_atom_site_aniso_U_23
_atom_site_aniso_U_13
_atom_site_aniso_U_12
P 0.0202(3) 0.0196(3) 0.0225(3) 0.0053(2) 0.0073(2) 0.0077(2)
Al 0.0189(3) 0.0169(3) 0.0212(3) 0.0050(3) 0.0067(3) 0.0081(3)
N1 0.0214(10) 0.0189(10) 0.0269(10) 0.0053(8) 0.0075(8) 0.0079(8)
N2 0.0210(10) 0.0180(10) 0.0258(10) 0.0062(8) 0.0057(8) 0.0074(8)
O1 0.0244(8) 0.0180(8) 0.0212(8) 0.0041(6) 0.0053(6) 0.0097(7)
O2 0.0216(8) 0.0220(8) 0.0226(8) 0.0025(7) 0.0065(6) 0.0118(7)
O3 0.0205(8) 0.0208(8) 0.0274(8) 0.0043(7) 0.0091(7) 0.0092(7)
O4 0.0225(8) 0.0196(8) 0.0244(8) 0.0083(7) 0.0089(7) 0.0079(7)
C1 0.0241(12) 0.0253(12) 0.0186(11) 0.0070(9) 0.0090(9) 0.0134(10)
C2 0.0270(12) 0.0262(12) 0.0226(12) 0.0050(10) 0.0085(10) 0.0117(10)
C3 0.0315(13) 0.0253(13) 0.0241(12) 0.0028(10) 0.0032(10) 0.0078(11)
C4 0.0350(14) 0.0253(13) 0.0326(14) 0.0048(11) 0.0075(11) 0.0020(11)
C5 0.0415(16) 0.0319(15) 0.0338(14) 0.0007(12) 0.0000(12) 0.0050(12)
C6 0.0433(15) 0.0275(14) 0.0345(14) 0.0008(11) 0.0100(12) 0.0127(12)
C7 0.0276(13) 0.0339(14) 0.0223(12) 0.0040(10) 0.0048(10) 0.0119(11)
C8 0.0326(13) 0.0329(14) 0.0237(12) 0.0096(10) 0.0074(10) 0.0163(11)
C9 0.0447(16) 0.0404(15) 0.0318(14) 0.0131(12) 0.0043(12) 0.0243(13)
C10 0.062(3) 0.065(3) 0.111(6) 0.035(3) -0.037(3) 0.022(3)
C11 0.106(4) 0.092(5) 0.042(3) 0.041(3) 0.028(3) 0.071(4)
C12 0.074(3) 0.066(3) 0.047(3) 0.017(2) 0.009(2) 0.054(3)
C9' 0.0447(16) 0.0404(15) 0.0318(14) 0.0131(12) 0.0043(12) 0.0243(13)
C10' 0.086(10) 0.055(7) 0.105(14) 0.052(8) -0.011(10) 0.022(7)
C11' 0.067(8) 0.107(13) 0.077(10) 0.046(10) 0.032(8) 0.072(9)
C12' 0.100(13) 0.094(10) 0.028(5) 0.022(6) 0.005(6) 0.075(10)
C13 0.0359(14) 0.0255(13) 0.0273(13) 0.0102(10) 0.0094(11) 0.0128(11)
C14 0.0277(12) 0.0257(13) 0.0222(12) 0.0076(10) 0.0085(10) 0.0108(10)
C15 0.0292(13) 0.0191(12) 0.0318(13) 0.0082(10) 0.0135(11) 0.0075(10)
C16 0.0254(13) 0.0198(12) 0.0353(14) 0.0062(10) 0.0063(10) 0.0039(10)
C17 0.0206(12) 0.0282(13) 0.0361(14) 0.0057(11) 0.0082(10) 0.0055(10)
C18 0.0203(12) 0.0312(14) 0.0358(14) 0.0040(11) 0.0039(10) 0.0086(11)
C19 0.0208(12) 0.0277(13) 0.0288(13) 0.0047(10) 0.0047(10) 0.0110(10)
C20 0.0256(12) 0.0189(12) 0.0216(12) 0.0036(9) 0.0034(10) 0.0047(10)
C21 0.0261(12) 0.0162(11) 0.0252(12) 0.0052(9) 0.0097(10) 0.0077(10)
C22 0.0265(12) 0.0150(11) 0.0258(12) 0.0071(9) 0.0097(10) 0.0079(10)
C23 0.0246(12) 0.0199(12) 0.0312(13) 0.0067(10) 0.0114(10) 0.0080(10)
C24 0.0217(12) 0.0325(14) 0.0346(14) 0.0015(11) 0.0093(10) 0.0084(11)
C25 0.0335(15) 0.0494(17) 0.0330(14) 0.0071(12) 0.0047(11) 0.0179(13)
C26 0.0335(15) 0.0345(16) 0.0597(19) -0.0042(14) 0.0020(14) 0.0019(13)
C27 0.0249(14) 0.081(2) 0.0488(18) -0.0069(16) 0.0087(13) 0.0177(15)
C28 0.0262(13) 0.0264(13) 0.0380(14) 0.0049(11) 0.0155(11) 0.0105(11)
C29 0.0348(14) 0.0227(12) 0.0298(13) 0.0040(10) 0.0161(11) 0.0101(11)
C30 0.0415(15) 0.0382(15) 0.0323(14) -0.0019(12) 0.0169(12) 0.0120(13)
C31 0.064(2) 0.079(2) 0.053(2) -0.0123(18) 0.0409(17) 0.0024(19)
C32 0.067(2) 0.067(2) 0.0335(16) -0.0024(15) 0.0185(15) 0.0294(18)
C33 0.085(2) 0.0455(18) 0.0521(19) -0.0036(15) 0.0264(18) 0.0337(18)
C34 0.0309(13) 0.0209(12) 0.0237(12) 0.0018(10) 0.0080(10) 0.0053(10)
C35 0.0271(12) 0.0240(12) 0.0224(12) 0.0038(10) 0.0086(10) 0.0081(10)
C36 0.0505(17) 0.0348(15) 0.0330(14) 0.0125(12) 0.0198(13) 0.0197(13)
C37 0.073(2) 0.0431(17) 0.0391(16) 0.0202(14) 0.0308(15) 0.0200(16)
C38 0.063(2) 0.0476(18) 0.0392(16) 0.0051(14) 0.0350(15) 0.0081(15)
C39 0.0473(17) 0.0376(16) 0.0492(17) 0.0045(13) 0.0306(14) 0.0141(13)
C40 0.0337(14) 0.0276(13) 0.0332(14) 0.0078(11) 0.0151(11) 0.0111(11)
C1A_2 0.0461(17) 0.0540(19) 0.0409(16) -0.0006(14) 0.0104(14) 0.0054(15)
Cl1A_2 0.0639(6) 0.0600(6) 0.0915(7) 0.0040(5) 0.0250(5) -0.0018(5)
Cl2A_2 0.0655(6) 0.0789(7) 0.0545(5) -0.0153(5) -0.0098(4) 0.0174(5)
C1B_3 0.065(2) 0.120(4) 0.084(3) 0.044(3) 0.029(2) 0.036(2)
Cl1B_3 0.0791(7) 0.0930(8) 0.0805(7) 0.0346(6) 0.0068(5) 0.0143(6)
Cl2B_3 0.1299(10) 0.0861(8) 0.0992(8) 0.0327(6) 0.0620(8) 0.0546(7)

loop_
_atom_type_symbol
_atom_type_description
_atom_type_scat_dispersion_real
_atom_type_scat_dispersion_imag
_atom_type_scat_source
C C .0033 .0016 'International Tables Vol C Tables 4.2.6.8 and 6.1.1.4'
H H .0000 .0000 'International Tables Vol C Tables 4.2.6.8 and 6.1.1.4'
N N .0061 .0033 'International Tables Vol C Tables 4.2.6.8 and 6.1.1.4'
O O .0106 .0060 'International Tables Vol C Tables 4.2.6.8 and 6.1.1.4'
P P .1023 .0942 'International Tables Vol C Tables 4.2.6.8 and 6.1.1.4'
Al Al .0645 .0514 'International Tables Vol C Tables 4.2.6.8 and 6.1.1.4'
Cl Cl .1484 .1585 'International Tables Vol C Tables 4.2.6.8 and 6.1.1.4'

loop_
_geom_angle_atom_site_label_1
_geom_angle_atom_site_label_2
_geom_angle_atom_site_label_3
_geom_angle
_geom_angle_site_symmetry_1
_geom_angle_site_symmetry_3
_geom_angle_publ_flag
O4 P O3 116.16(9) . . ?
O4 P C35 109.53(10) . . ?
O3 P C35 108.46(10) . . ?
O1 Al O2 92.92(7) . . ?
O1 Al O3 89.52(7) . 2_575 ?
O2 Al O3 177.42(8) . 2_575 ?
O1 Al O4 92.81(7) . . ?
O2 Al O4 90.19(7) . . ?
O3 Al O4 90.52(7) 2_575 . ?
O1 Al N2 176.16(8) . . ?
O2 Al N2 89.32(7) . . ?
O3 Al N2 88.20(7) 2_575 . ?
O4 Al N2 90.30(7) . . ?
O1 Al N1 89.07(7) . . ?
O2 Al N1 88.13(7) . . ?
O3 Al N1 91.07(7) 2_575 . ?
O4 Al N1 177.55(8) . . ?
N2 Al N1 87.89(8) . . ?
C15 N1 C16 114.44(19) . . ?
C15 N1 Al 118.90(15) . . ?
C16 N1 Al 125.29(15) . . ?
C20 N2 C19 114.60(19) . . ?
C20 N2 Al 122.44(15) . . ?
C19 N2 Al 122.84(15) . . ?
C1 O1 Al 127.68(14) . . ?
C22 O2 Al 133.52(14) . . ?
P O3 Al 132.68(10) . 2_575 ?
P O4 Al 136.41(10) . . ?
O1 C1 C14 119.9(2) . . ?
O1 C1 C2 121.7(2) . . ?
C14 C1 C2 118.3(2) . . ?
C7 C2 C1 117.8(2) . . ?
C7 C2 C3 120.7(2) . . ?
C1 C2 C3 121.5(2) . . ?
C5 C3 C6 106.9(2) . . ?
C5 C3 C4 107.3(2) . . ?
C6 C3 C4 109.9(2) . . ?
C5 C3 C2 112.2(2) . . ?
C6 C3 C2 108.2(2) . . ?
C4 C3 C2 112.06(19) . . ?
C2 C7 C8 124.3(2) . . ?
C13 C8 C7 116.5(2) . . ?
C13 C8 C9 121.5(2) . . ?
C7 C8 C9 122.0(2) . . ?
C10 C9 C12 109.7(4) . . ?
C10 C9 C11 109.8(4) . . ?
C12 C9 C11 107.7(3) . . ?
C10 C9 C8 112.6(3) . . ?
C12 C9 C8 109.2(2) . . ?
C11 C9 C8 107.7(3) . . ?
C8 C13 C14 121.9(2) . . ?
C13 C14 C1 120.7(2) . . ?
C13 C14 C15 116.9(2) . . ?
C1 C14 C15 122.3(2) . . ?
N1 C15 C14 127.4(2) . . ?
N1 C16 C17 114.67(19) . . ?
C18 C17 C16 114.5(2) . . ?
C19 C18 C17 115.7(2) . . ?
N2 C19 C18 112.06(19) . . ?
N2 C20 C21 127.7(2) . . ?
C22 C21 C34 121.1(2) . . ?
C22 C21 C20 122.2(2) . . ?
C34 C21 C20 116.8(2) . . ?
O2 C22 C21 121.0(2) . . ?
O2 C22 C23 121.0(2) . . ?
C21 C22 C23 117.9(2) . . ?
C28 C23 C22 117.6(2) . . ?
C28 C23 C24 121.4(2) . . ?
C22 C23 C24 120.9(2) . . ?
C25 C24 C23 111.2(2) . . ?
C25 C24 C26 109.8(2) . . ?
C23 C24 C26 108.6(2) . . ?
C25 C24 C27 107.0(2) . . ?
C23 C24 C27 112.5(2) . . ?
C26 C24 C27 107.5(2) . . ?
C23 C28 C29 125.3(2) . . ?
C34 C29 C28 116.4(2) . . ?
C34 C29 C30 123.7(2) . . ?
C28 C29 C30 119.9(2) . . ?
C32 C30 C33 109.3(2) . . ?
C32 C30 C29 111.8(2) . . ?
C33 C30 C29 108.5(2) . . ?
C32 C30 C31 107.4(2) . . ?
C33 C30 C31 109.7(3) . . ?
C29 C30 C31 110.1(2) . . ?
C29 C34 C21 121.6(2) . . ?
C40 C35 C36 119.7(2) . . ?
C40 C35 P 120.78(18) . . ?
C36 C35 P 119.44(18) . . ?
C37 C36 C35 120.0(2) . . ?
C38 C37 C36 119.9(3) . . ?
C39 C38 C37 120.7(2) . . ?
C38 C39 C40 120.0(2) . . ?
C39 C40 C35 119.8(2) . . ?
Cl1A_2 C1A_2 Cl2A_2 111.95(18) . . ?
Cl2B_3 C1B_3 Cl1B_3 109.8(2) . . ?

loop_
_geom_bond_atom_site_label_1
_geom_bond_atom_site_label_2
_geom_bond_distance
_geom_bond_site_symmetry_2
_geom_bond_publ_flag
P O4 1.5084(16) . ?
P O3 1.5124(16) . ?
P C35 1.792(2) . ?
Al O1 1.8345(16) . ?
Al O2 1.8386(16) . ?
Al O3 1.8895(16) 2_575 ?
Al O4 1.9062(16) . ?
Al N2 2.061(2) . ?
Al N1 2.0645(19) . ?
N1 C15 1.289(3) . ?
N1 C16 1.484(3) . ?
N2 C20 1.292(3) . ?
N2 C19 1.482(3) . ?
O1 C1 1.323(3) . ?
O2 C22 1.306(3) . ?
O3 Al 1.8895(16) 2_575 ?
C1 C14 1.412(3) . ?
C1 C2 1.417(3) . ?
C2 C7 1.396(3) . ?
C2 C3 1.542(3) . ?
C3 C5 1.529(3) . ?
C3 C6 1.541(4) . ?
C3 C4 1.541(3) . ?
C7 C8 1.406(4) . ?
C8 C13 1.371(4) . ?
C8 C9 1.536(3) . ?
C9 C10 1.499(6) . ?
C9 C12 1.529(5) . ?
C9 C11 1.536(5) . ?
C13 C14 1.404(3) . ?
C14 C15 1.447(3) . ?
C16 C17 1.530(3) . ?
C17 C18 1.529(3) . ?
C18 C19 1.524(3) . ?
C20 C21 1.440(3) . ?
C21 C22 1.412(3) . ?
C21 C34 1.414(3) . ?
C22 C23 1.438(3) . ?
C23 C28 1.382(3) . ?
C23 C24 1.532(3) . ?
C24 C25 1.531(4) . ?
C24 C26 1.535(4) . ?
C24 C27 1.535(3) . ?
C28 C29 1.405(3) . ?
C29 C34 1.373(3) . ?
C29 C30 1.532(3) . ?
C30 C32 1.525(4) . ?
C30 C33 1.531(4) . ?
C30 C31 1.537(4) . ?
C35 C40 1.390(3) . ?
C35 C36 1.394(3) . ?
C36 C37 1.381(4) . ?
C37 C38 1.379(4) . ?
C38 C39 1.378(4) . ?
C39 C40 1.385(4) . ?
C1A_2 Cl1A_2 1.741(3) . ?
C1A_2 Cl2A_2 1.744(3) . ?
C1B_3 Cl2B_3 1.735(4) . ?
C1B_3 Cl1B_3 1.794(5) . ?
